data_4304784
loop_
_publ_author_name
'Thomas A. Scott'
'R. H. Holm'

_publ_contact_author_address
;Harvard University 
Department of Chemistry and Chemical Biology
12 Oxford St.
Cambridge, MA 02138
;
_publ_contact_author_email holm@chemistry.harvard.edu
_publ_contact_author_fax 617-496-9289
_publ_contact_author_name 'R. H. Holm'
_publ_contact_author_phone 617-496-3215
_publ_section_title
;
VFe3S4 Single and Double Cubane Clusters: Synthesis, Structures, and
Dependence of Redox Potentials and Electron Distribution on Ligation and
Heterometal
;
_journal_name_full 'Inorganic Chemistry'
_journal_page_first 3426
_journal_page_last 3432
_journal_paper_doi 10.1021/ic702372f
_journal_volume 47
_journal_year 2008
_chemical_formula_moiety '(Et4N)2 ((C9H10N6B)VFe3S4(CN)3)'
_chemical_formula_sum 'C44 H82 B Fe3 N11 S4 V'
_chemical_formula_weight 1122.32
_chemical_melting_point ?
_chemical_name_common 'Cyano vanadium single cubane'
_chemical_name_systematic
;
 bis(Tetraethylammoinum) 
 Tetrakis(\m3-sulfido)-triscyano-(hydrogen 
 tri(pyrazolyl)borato-N,N',N")-tri-iron-vanadium
;
_space_group_IT_number 14
_symmetry_cell_setting monoclinic
_symmetry_space_group_name_Hall '-P 2yn'
_symmetry_space_group_name_H-M 'P 1 21/n 1'
_atom_sites_solution_hydrogens geom
_atom_sites_solution_primary direct
_atom_sites_solution_secondary difmap
_audit_creation_method SHELXL-97
_cell_angle_alpha 90.00
_cell_angle_beta 97.759(3)
_cell_angle_gamma 90.00
_cell_formula_units_Z 4
_cell_length_a 11.224(2)
_cell_length_b 40.248(7)
_cell_length_c 12.602(2)
_cell_measurement_reflns_used 994
_cell_measurement_temperature 193(2)
_cell_measurement_theta_max 26.46
_cell_measurement_theta_min 2.23
_cell_volume 5640.8(17)
_computing_cell_refinement 'Bruker SMART'
_computing_data_collection 'Bruker SMART'
_computing_data_reduction 'Bruker SAINT'
_computing_molecular_graphics 'Bruker SHELXTL'
_computing_publication_material 'Bruker SHELXTL'
_computing_structure_refinement 'SHELXL-97 (Sheldrick, 1997)'
_computing_structure_solution 'SHELXS-97 (Sheldrick, 1990)'
_diffrn_ambient_temperature 193(2)
_diffrn_measured_fraction_theta_full 0.992
_diffrn_measured_fraction_theta_max 0.992
_diffrn_measurement_device_type 'CCD area detector'
_diffrn_measurement_method 'phi and omega scans'
_diffrn_radiation_monochromator graphite
_diffrn_radiation_source 'fine-focus sealed tube'
_diffrn_radiation_type MoK\a
_diffrn_radiation_wavelength 0.71073
_diffrn_reflns_av_R_equivalents 0.0519
_diffrn_reflns_av_sigmaI/netI 0.0737
_diffrn_reflns_limit_h_max 14
_diffrn_reflns_limit_h_min -12
_diffrn_reflns_limit_k_max 50
_diffrn_reflns_limit_k_min -52
_diffrn_reflns_limit_l_max 14
_diffrn_reflns_limit_l_min -16
_diffrn_reflns_number 37278
_diffrn_reflns_theta_full 27.89
_diffrn_reflns_theta_max 27.89
_diffrn_reflns_theta_min 1.01
_exptl_absorpt_coefficient_mu 1.105
_exptl_absorpt_correction_T_max 0.939683
_exptl_absorpt_correction_T_min 0.604101
_exptl_absorpt_correction_type empirical
_exptl_absorpt_process_details SADABS
_exptl_crystal_colour black
_exptl_crystal_density_diffrn 1.322
_exptl_crystal_density_meas ?
_exptl_crystal_density_method 'not measured'
_exptl_crystal_description plate
_exptl_crystal_F_000 2372
_exptl_crystal_size_max 0.27
_exptl_crystal_size_mid 0.17
_exptl_crystal_size_min 0.04
_refine_diff_density_max 0.685
_refine_diff_density_min -0.649
_refine_diff_density_rms 0.101
_refine_ls_extinction_method none
_refine_ls_goodness_of_fit_ref 1.027
_refine_ls_hydrogen_treatment mixed
_refine_ls_matrix_type full
_refine_ls_number_parameters 626
_refine_ls_number_reflns 13357
_refine_ls_number_restraints 6
_refine_ls_restrained_S_all 1.034
_refine_ls_R_factor_all 0.1212
_refine_ls_R_factor_gt 0.0663
_refine_ls_shift/su_max 0.044
_refine_ls_shift/su_mean 0.005
_refine_ls_structure_factor_coef Fsqd
_refine_ls_weighting_details 'calc w=1/[\s^2^(Fo^2^)+(0.1135P)^2^+0.0000P] where P=(Fo^2^+2Fc^2^)/3'
_refine_ls_weighting_scheme calc
_refine_ls_wR_factor_gt 0.1740
_refine_ls_wR_factor_ref 0.2023
_reflns_number_gt 7930
_reflns_number_total 13357
_reflns_threshold_expression >2sigma(I)
_cod_data_source_file ic702372f-file001_3.cif
_cod_data_source_block ts1150sad
_cod_depositor_comments
;
The following automatic conversions were performed:
'_symmetry_cell_setting' value 'Monoclinic' changed to 'monoclinic'
according to '/home/saulius/struct/CIF-dictionaries/cif_core.dic'
dictionary named 'cif_core.dic' version 2.4.1 from 2010-06-29.

Automatic conversion script
Id: cif_fix_enum 1527 2010-12-29 10:47:43Z saulius 

The following automatic conversions were performed:

'_chemical_melting_point' value 'not measured' was changed to '?' -
the value is undefined or not given.

Automatic conversion script
Id: cif_fix_values 1646 2011-03-28 12:23:43Z adriana 

The following automatic conversions were performed:

'_exptl_crystal_density_meas' value 'none' was changed to '?' - the
value is perceived as not measured.

Automatic conversion script
Id: cif_fix_values 3008 2015-01-20 13:52:24Z robertas 
;
_cod_database_code 4304784

loop_
_symmetry_equiv_pos_as_xyz
'x, y, z'
'-x+1/2, y+1/2, -z+1/2'
'-x, -y, -z'
'x-1/2, -y-1/2, z-1/2'

loop_
_atom_site_label
_atom_site_type_symbol
_atom_site_fract_x
_atom_site_fract_y
_atom_site_fract_z
_atom_site_U_iso_or_equiv
_atom_site_adp_type
_atom_site_occupancy
_atom_site_symmetry_multiplicity
_atom_site_calc_flag
_atom_site_refinement_flags
_atom_site_disorder_assembly
_atom_site_disorder_group
B1 B -0.1341(6) 0.14584(15) 0.5910(4) 0.0470(14) Uani 1 1 d . . .
C1 C 0.2576(4) 0.21411(13) 0.2704(4) 0.0446(12) Uani 1 1 d . . .
C2 C 0.4034(5) 0.07232(13) 0.4452(5) 0.0578(14) Uani 1 1 d . . .
C3 C 0.0434(5) 0.09336(13) 0.0754(4) 0.0527(13) Uani 1 1 d . . .
C4 C -0.0958(5) 0.21008(13) 0.5980(4) 0.0504(14) Uani 1 1 d . . .
H4 H -0.1495 0.2161 0.6468 0.060 Uiso 1 1 calc R . .
C5 C -0.0228(5) 0.23168(13) 0.5506(4) 0.0538(14) Uani 1 1 d . . .
H5 H -0.0155 0.2550 0.5602 0.065 Uiso 1 1 calc R . .
C6 C 0.0370(5) 0.21170(11) 0.4865(4) 0.0438(11) Uani 1 1 d . . .
H6 H 0.0937 0.2195 0.4428 0.053 Uiso 1 1 calc R . .
C7 C -0.0054(5) 0.10953(12) 0.7378(4) 0.0509(13) Uani 1 1 d . . .
H7 H -0.0539 0.1112 0.7938 0.061 Uiso 1 1 calc R . .
C8 C 0.1018(5) 0.09247(13) 0.7424(4) 0.0500(13) Uani 1 1 d . . .
H8 H 0.1414 0.0803 0.8015 0.060 Uiso 1 1 calc R . .
C9 C 0.1395(5) 0.09670(11) 0.6440(4) 0.0431(11) Uani 1 1 d . . .
H9 H 0.2112 0.0876 0.6237 0.052 Uiso 1 1 calc R . .
C10 C -0.3059(5) 0.11991(15) 0.4583(5) 0.0571(14) Uani 1 1 d . . .
H10 H -0.3693 0.1217 0.5008 0.069 Uiso 1 1 calc R . .
C11 C -0.3154(5) 0.10697(14) 0.3571(5) 0.0597(15) Uani 1 1 d . . .
H11 H -0.3851 0.0980 0.3159 0.072 Uiso 1 1 calc R . .
C12 C -0.2015(5) 0.10976(12) 0.3281(4) 0.0482(12) Uani 1 1 d . . .
H12 H -0.1797 0.1029 0.2613 0.058 Uiso 1 1 calc R . .
C13 C 0.4313(5) 0.29905(15) 0.4043(4) 0.0647(16) Uani 1 1 d . . .
H13A H 0.3648 0.2829 0.3882 0.078 Uiso 1 1 calc R . .
H13B H 0.4451 0.3093 0.3357 0.078 Uiso 1 1 calc R . .
C14 C 0.3892(7) 0.32653(17) 0.4762(5) 0.082(2) Uani 1 1 d . . .
H14A H 0.3845 0.3173 0.5483 0.098 Uiso 1 1 calc R . .
H14B H 0.4495 0.3446 0.4839 0.098 Uiso 1 1 calc R . .
C15 C 0.2699(6) 0.34046(19) 0.4320(6) 0.083(2) Uani 1 1 d . . .
H15A H 0.2088 0.3227 0.4309 0.099 Uiso 1 1 calc R . .
H15B H 0.2728 0.3474 0.3571 0.099 Uiso 1 1 calc R . .
C16 C 0.2282(8) 0.3710(3) 0.4962(9) 0.141(4) Uani 1 1 d . . .
H16A H 0.2489 0.3670 0.5732 0.211 Uiso 1 1 calc R . .
H16B H 0.1410 0.3738 0.4790 0.211 Uiso 1 1 calc R . .
H16C H 0.2688 0.3912 0.4762 0.211 Uiso 1 1 calc R . .
C17 C 0.6506(5) 0.30294(16) 0.4751(4) 0.0706(18) Uani 1 1 d . . .
H17A H 0.7198 0.2896 0.5085 0.085 Uiso 1 1 calc R . .
H17B H 0.6313 0.3193 0.5288 0.085 Uiso 1 1 calc R . .
C18 C 0.6883(7) 0.3217(2) 0.3803(5) 0.092(2) Uani 1 1 d . . .
H18A H 0.6177 0.3331 0.3410 0.110 Uiso 1 1 calc R . .
H18B H 0.7194 0.3058 0.3307 0.110 Uiso 1 1 calc R . .
C19 C 0.7869(6) 0.34748(18) 0.4195(6) 0.084(2) Uani 1 1 d . . .
H19A H 0.8069 0.3601 0.3568 0.100 Uiso 1 1 calc R . .
H19B H 0.7540 0.3634 0.4678 0.100 Uiso 1 1 calc R . .
C20 C 0.8977(7) 0.3332(2) 0.4757(7) 0.103(3) Uani 1 1 d . . .
H20A H 0.8800 0.3217 0.5404 0.154 Uiso 1 1 calc R . .
H20B H 0.9560 0.3510 0.4958 0.154 Uiso 1 1 calc R . .
H20C H 0.9313 0.3174 0.4287 0.154 Uiso 1 1 calc R . .
C21 C 0.5644(5) 0.25515(16) 0.3624(5) 0.0669(17) Uani 1 1 d . . .
H21A H 0.4912 0.2413 0.3464 0.080 Uiso 1 1 calc R . .
H21B H 0.5747 0.2675 0.2964 0.080 Uiso 1 1 calc R . .
C22 C 0.6708(7) 0.2323(2) 0.3889(7) 0.107(3) Uani 1 1 d . . .
H22A H 0.6574 0.2180 0.4499 0.128 Uiso 1 1 calc R . .
H22B H 0.7437 0.2458 0.4111 0.128 Uiso 1 1 calc R . .
C23 C 0.6913(7) 0.2104(2) 0.2930(8) 0.112(3) Uani 1 1 d . . .
H23A H 0.7103 0.2251 0.2345 0.135 Uiso 1 1 calc R . .
H23B H 0.7629 0.1964 0.3147 0.135 Uiso 1 1 calc R . .
C24 C 0.5907(9) 0.1886(2) 0.2500(9) 0.132(3) Uani 1 1 d . . .
H24A H 0.5773 0.1720 0.3040 0.199 Uiso 1 1 calc R . .
H24B H 0.6103 0.1773 0.1856 0.199 Uiso 1 1 calc R . .
H24C H 0.5178 0.2019 0.2318 0.199 Uiso 1 1 calc R . .
C25 C 0.5291(6) 0.26239(16) 0.5533(4) 0.0735(19) Uani 1 1 d . . .
H25A H 0.5230 0.2795 0.6088 0.088 Uiso 1 1 calc R . .
H25B H 0.6028 0.2493 0.5760 0.088 Uiso 1 1 calc R . .
C26 C 0.4200(6) 0.23910(17) 0.5490(5) 0.079(2) Uani 1 1 d . . .
H26A H 0.3448 0.2522 0.5341 0.094 Uiso 1 1 calc R . .
H26B H 0.4215 0.2227 0.4906 0.094 Uiso 1 1 calc R . .
C27 C 0.4226(7) 0.22113(19) 0.6546(5) 0.089(2) Uani 1 1 d . . .
H27A H 0.4329 0.2376 0.7135 0.106 Uiso 1 1 calc R . .
H27B H 0.3445 0.2098 0.6562 0.106 Uiso 1 1 calc R . .
C28 C 0.5225(8) 0.1958(2) 0.6728(7) 0.112(3) Uani 1 1 d . . .
H28A H 0.5281 0.1839 0.6059 0.167 Uiso 1 1 calc R . .
H28B H 0.5055 0.1800 0.7280 0.167 Uiso 1 1 calc R . .
H28C H 0.5988 0.2071 0.6963 0.167 Uiso 1 1 calc R . .
C29 C 0.1178(5) 0.97707(16) 0.1974(6) 0.076(2) Uani 0.920(4) 1 d P A 1
H29A H 0.1242 0.9706 0.1226 0.092 Uiso 0.920(4) 1 calc PR A 1
H29B H 0.0832 0.9579 0.2321 0.092 Uiso 0.920(4) 1 calc PR A 1
C30 C 0.0313(6) 1.00621(14) 0.1959(6) 0.0632(18) Uani 0.920(4) 1 d P A 1
H30A H 0.0258 1.0133 0.2703 0.076 Uiso 0.920(4) 1 calc PR A 1
H30B H 0.0625 1.0251 0.1577 0.076 Uiso 0.920(4) 1 calc PR A 1
C31 C -0.0900(6) 0.99715(18) 0.1423(8) 0.096(3) Uani 0.920(4) 1 d P A 1
H31A H -0.1221 0.9789 0.1828 0.115 Uiso 0.920(4) 1 calc PR A 1
H31B H -0.0831 0.9888 0.0695 0.115 Uiso 0.920(4) 1 calc PR A 1
C32 C -0.1789(7) 1.02614(17) 0.1337(7) 0.090(3) Uani 0.920(4) 1 d P A 1
H32A H -0.1890 1.0339 0.2056 0.134 Uiso 0.920(4) 1 calc PR A 1
H32B H -0.2567 1.0188 0.0964 0.134 Uiso 0.920(4) 1 calc PR A 1
H32C H -0.1479 1.0443 0.0934 0.134 Uiso 0.920(4) 1 calc PR A 1
C33 C 0.2430(6) 0.99264(15) 0.3716(5) 0.0622(17) Uani 0.920(4) 1 d P A 1
H33A H 0.2028 1.0145 0.3745 0.075 Uiso 0.920(4) 1 calc PR A 1
H33B H 0.3273 0.9954 0.4053 0.075 Uiso 0.920(4) 1 calc PR A 1
C34 C 0.1813(6) 0.96795(17) 0.4393(7) 0.078(2) Uani 0.920(4) 1 d P A 1
H34A H 0.0974 0.9643 0.4057 0.093 Uiso 0.920(4) 1 calc PR A 1
H34B H 0.2238 0.9464 0.4414 0.093 Uiso 0.920(4) 1 calc PR A 1
C35 C 0.1813(10) 0.9802(3) 0.5483(9) 0.123(4) Uani 0.920(4) 1 d P A 1
H35A H 0.1003 0.9899 0.5489 0.147 Uiso 0.920(4) 1 calc PR A 1
H35B H 0.1834 0.9599 0.5931 0.147 Uiso 0.920(4) 1 calc PR A 1
C36 C 0.2511(15) 0.9999(4) 0.6011(9) 0.226(10) Uani 0.920(4) 1 d P A 1
H36A H 0.2917 0.9887 0.6650 0.340 Uiso 0.920(4) 1 calc PR A 1
H36B H 0.2056 1.0189 0.6228 0.340 Uiso 0.920(4) 1 calc PR A 1
H36C H 0.3112 1.0077 0.5571 0.340 Uiso 0.920(4) 1 calc PR A 1
C37 C 0.3136(7) 0.9528(2) 0.2464(9) 0.137(5) Uani 0.920(4) 1 d PD A 1
H37A H 0.3962 0.9594 0.2766 0.164 Uiso 0.920(4) 1 calc PR A 1
H37B H 0.2855 0.9383 0.3015 0.164 Uiso 0.920(4) 1 calc PR A 1
C38 C 0.3328(12) 0.9310(4) 0.1694(11) 0.209(8) Uani 0.920(4) 1 d PD A 1
H38A H 0.3707 0.9438 0.1158 0.250 Uiso 0.920(4) 1 calc PR A 1
H38B H 0.2524 0.9243 0.1338 0.250 Uiso 0.920(4) 1 calc PR A 1
C39 C 0.4079(14) 0.8980(4) 0.1896(17) 0.259(11) Uani 0.920(4) 1 d PD A 1
H39A H 0.3513 0.8796 0.1974 0.310 Uiso 0.920(4) 1 calc PR A 1
H39B H 0.4465 0.8934 0.1251 0.310 Uiso 0.920(4) 1 calc PR A 1
C40 C 0.4984(14) 0.8977(3) 0.2800(12) 0.165(6) Uani 0.920(4) 1 d PD A 1
H40A H 0.4665 0.9074 0.3416 0.248 Uiso 0.920(4) 1 calc PR A 1
H40B H 0.5677 0.9107 0.2642 0.248 Uiso 0.920(4) 1 calc PR A 1
H40C H 0.5235 0.8747 0.2964 0.248 Uiso 0.920(4) 1 calc PR A 1
C41 C 0.2968(6) 1.0135(2) 0.2041(5) 0.082(3) Uani 0.920(4) 1 d PD A 1
H41A H 0.3784 1.0165 0.2437 0.099 Uiso 0.920(4) 1 calc PR A 1
H41B H 0.2491 1.0328 0.2224 0.099 Uiso 0.920(4) 1 calc PR A 1
C42 C 0.3111(9) 1.0178(3) 0.0820(7) 0.122(4) Uani 0.920(4) 1 d PD A 1
H42A H 0.3673 1.0004 0.0636 0.147 Uiso 0.920(4) 1 calc PR A 1
H42B H 0.2320 1.0131 0.0397 0.147 Uiso 0.920(4) 1 calc PR A 1
C43 C 0.3551(11) 1.0509(3) 0.0439(8) 0.129(4) Uani 0.920(4) 1 d PD A 1
H43A H 0.3461 1.0516 -0.0353 0.155 Uiso 0.920(4) 1 calc PR A 1
H43B H 0.3081 1.0694 0.0692 0.155 Uiso 0.920(4) 1 calc PR A 1
C44 C 0.4767(10) 1.0537(4) 0.0869(8) 0.145(5) Uani 0.920(4) 1 d PD A 1
H44A H 0.4829 1.0598 0.1627 0.218 Uiso 0.920(4) 1 calc PR A 1
H44B H 0.5151 1.0709 0.0479 0.218 Uiso 0.920(4) 1 calc PR A 1
H44C H 0.5171 1.0324 0.0800 0.218 Uiso 0.920(4) 1 calc PR A 1
C38' C 0.4502(10) 0.9612(3) 0.2718(13) 0.155(5) Uani 0.920(4) 1 d P A 2
C39' C 0.5250(10) 0.9278(4) 0.2304(11) 0.148(5) Uani 0.920(4) 1 d P A 2
C42' C 0.4460(11) 1.0062(4) 0.2457(13) 0.176(6) Uani 0.920(4) 1 d P A 2
C43' C 0.4840(19) 1.0423(5) 0.1980(15) 0.246(11) Uani 0.920(4) 1 d P A 2
Fe1 Fe 0.22213(6) 0.166385(17) 0.30645(5) 0.04120(19) Uani 1 1 d . . .
Fe2 Fe 0.27851(6) 0.106294(17) 0.38484(6) 0.0433(2) Uani 1 1 d . . .
Fe3 Fe 0.10688(7) 0.113470(16) 0.22133(5) 0.04207(19) Uani 1 1 d . . .
H1' H -0.204(4) 0.1485(11) 0.647(3) 0.034(11) Uiso 1 1 d . . .
N1 N 0.2687(4) 0.24115(12) 0.2504(4) 0.0623(13) Uani 1 1 d . . .
N2 N 0.4707(5) 0.05270(14) 0.4775(6) 0.096(2) Uani 1 1 d . . .
N3 N 0.0076(5) 0.08249(13) -0.0056(3) 0.0707(15) Uani 1 1 d . . .
N4 N -0.0778(3) 0.17927(10) 0.5633(3) 0.0402(9) Uani 1 1 d . . .
N5 N 0.0054(3) 0.18014(9) 0.4935(3) 0.0360(8) Uani 1 1 d . . .
N6 N -0.0294(4) 0.12340(10) 0.6398(3) 0.0405(9) Uani 1 1 d . . .
N7 N 0.0611(3) 0.11549(9) 0.5808(3) 0.0375(8) Uani 1 1 d . . .
N8 N -0.1925(3) 0.12963(10) 0.4873(3) 0.0432(9) Uani 1 1 d . . .
N9 N -0.1266(3) 0.12344(9) 0.4072(3) 0.0362(8) Uani 1 1 d . . .
N10 N 0.5436(4) 0.28002(12) 0.4483(3) 0.0647(14) Uani 1 1 d . . .
N11 N 0.2440(4) 0.98367(14) 0.2552(5) 0.0702(17) Uani 0.920(4) 1 d P A 1
S1 S 0.26201(11) 0.15266(3) 0.47996(9) 0.0395(3) Uani 1 1 d . . .
S2 S 0.09666(11) 0.08065(3) 0.36512(9) 0.0378(3) Uani 1 1 d . . .
S3 S 0.02097(11) 0.16219(3) 0.25619(8) 0.0368(3) Uani 1 1 d . . .
S4 S 0.30820(14) 0.12559(4) 0.22203(12) 0.0608(4) Uani 1 1 d . . .
V1 V 0.06522(6) 0.134925(16) 0.41940(5) 0.02859(18) Uani 1 1 d . . .

loop_
_atom_site_aniso_label
_atom_site_aniso_U_11
_atom_site_aniso_U_22
_atom_site_aniso_U_33
_atom_site_aniso_U_23
_atom_site_aniso_U_13
_atom_site_aniso_U_12
B1 0.049(3) 0.053(3) 0.044(3) 0.005(3) 0.023(3) 0.010(3)
C1 0.043(3) 0.050(3) 0.038(2) 0.011(2) -0.006(2) -0.013(2)
C2 0.034(3) 0.040(3) 0.102(4) -0.003(3) 0.020(3) -0.003(2)
C3 0.080(4) 0.044(3) 0.037(3) -0.003(2) 0.020(3) -0.009(3)
C4 0.058(3) 0.056(3) 0.034(2) -0.015(2) -0.005(2) 0.027(3)
C5 0.069(4) 0.035(3) 0.051(3) -0.013(2) -0.014(3) 0.012(3)
C6 0.055(3) 0.031(2) 0.043(2) -0.008(2) 0.000(2) 0.000(2)
C7 0.074(4) 0.049(3) 0.030(2) 0.000(2) 0.010(2) -0.006(3)
C8 0.066(4) 0.045(3) 0.036(2) 0.009(2) -0.003(2) -0.001(3)
C9 0.050(3) 0.036(3) 0.042(2) 0.001(2) 0.001(2) 0.001(2)
C10 0.034(3) 0.071(4) 0.067(4) 0.017(3) 0.009(3) -0.006(3)
C11 0.036(3) 0.066(4) 0.074(4) 0.005(3) -0.004(3) -0.018(3)
C12 0.047(3) 0.044(3) 0.051(3) 0.002(2) -0.002(2) -0.009(2)
C13 0.073(4) 0.068(4) 0.045(3) 0.005(3) -0.020(3) -0.020(3)
C14 0.119(6) 0.068(4) 0.052(3) -0.008(3) -0.005(4) -0.020(4)
C15 0.078(5) 0.092(5) 0.077(4) -0.024(4) 0.008(4) -0.012(4)
C16 0.092(7) 0.150(10) 0.185(10) -0.048(8) 0.034(7) -0.013(6)
C17 0.066(4) 0.081(4) 0.057(3) 0.013(3) -0.018(3) -0.035(3)
C18 0.097(5) 0.098(6) 0.074(4) 0.031(4) -0.015(4) -0.029(4)
C19 0.077(5) 0.083(5) 0.088(5) 0.020(4) 0.004(4) -0.018(4)
C20 0.076(5) 0.120(7) 0.113(6) 0.002(5) 0.018(5) -0.018(5)
C21 0.056(4) 0.074(4) 0.063(4) 0.005(3) -0.018(3) -0.009(3)
C22 0.084(6) 0.120(7) 0.103(6) 0.006(5) -0.041(5) 0.006(5)
C23 0.065(5) 0.108(7) 0.154(8) 0.000(6) -0.016(5) 0.016(5)
C24 0.136(9) 0.092(7) 0.163(9) 0.000(6) -0.002(7) 0.031(6)
C25 0.094(5) 0.071(4) 0.048(3) 0.011(3) -0.019(3) -0.029(4)
C26 0.081(5) 0.081(5) 0.067(4) 0.010(3) -0.016(3) -0.035(4)
C27 0.096(6) 0.086(5) 0.081(5) 0.018(4) 0.005(4) -0.032(4)
C28 0.111(7) 0.097(6) 0.123(7) 0.035(5) 0.004(5) -0.028(5)
C29 0.043(4) 0.062(4) 0.125(6) -0.060(4) 0.017(4) -0.008(3)
C30 0.064(4) 0.038(3) 0.094(5) -0.016(3) 0.037(4) -0.001(3)
C31 0.053(4) 0.052(4) 0.188(9) -0.024(5) 0.033(5) 0.004(3)
C32 0.077(5) 0.055(4) 0.148(7) 0.016(5) 0.057(5) 0.014(4)
C33 0.057(4) 0.048(4) 0.087(4) -0.024(3) 0.028(3) -0.016(3)
C34 0.058(4) 0.050(4) 0.119(6) 0.021(4) -0.014(4) -0.011(3)
C35 0.121(8) 0.130(9) 0.128(8) 0.010(7) 0.053(7) -0.067(7)
C36 0.33(2) 0.264(18) 0.086(7) 0.011(9) 0.044(10) -0.213(17)
C37 0.046(5) 0.121(7) 0.239(12) -0.138(8) 0.000(6) 0.015(4)
C38 0.120(11) 0.31(2) 0.187(13) -0.107(14) -0.007(9) 0.037(13)
C39 0.123(13) 0.22(2) 0.43(3) -0.05(2) 0.023(17) 0.065(13)
C40 0.156(12) 0.101(9) 0.215(14) 0.005(9) -0.059(11) 0.043(8)
C41 0.051(4) 0.152(8) 0.049(4) -0.042(4) 0.023(3) -0.036(4)
C42 0.099(7) 0.147(10) 0.122(8) -0.031(7) 0.020(6) -0.012(7)
C43 0.179(12) 0.115(8) 0.104(7) 0.015(6) 0.056(8) -0.030(8)
C44 0.120(9) 0.245(15) 0.077(6) 0.034(8) 0.041(6) 0.036(10)
C38' 0.103(8) 0.101(8) 0.254(16) 0.005(9) 0.000(9) 0.018(7)
C39' 0.099(8) 0.164(13) 0.178(12) 0.067(10) 0.002(8) -0.013(8)
C42' 0.121(10) 0.190(15) 0.225(15) -0.019(12) 0.056(10) -0.043(10)
C43' 0.29(2) 0.28(2) 0.187(15) -0.024(15) 0.102(15) -0.144(19)
Fe1 0.0460(4) 0.0365(4) 0.0428(4) 0.0008(3) 0.0120(3) -0.0108(3)
Fe2 0.0428(4) 0.0363(4) 0.0535(4) -0.0040(3) 0.0167(3) -0.0013(3)
Fe3 0.0575(5) 0.0375(4) 0.0336(3) -0.0080(3) 0.0149(3) -0.0084(3)
N1 0.062(3) 0.057(3) 0.062(3) 0.021(2) -0.014(2) -0.025(2)
N2 0.054(3) 0.057(3) 0.183(7) 0.000(4) 0.035(4) 0.005(3)
N3 0.115(4) 0.064(3) 0.036(2) -0.008(2) 0.020(3) -0.018(3)
N4 0.049(2) 0.042(2) 0.0298(18) -0.0039(16) 0.0068(17) 0.0093(18)
N5 0.047(2) 0.0304(19) 0.0303(18) -0.0037(15) 0.0041(16) 0.0031(16)
N6 0.049(2) 0.045(2) 0.0292(18) 0.0032(16) 0.0105(17) 0.0017(18)
N7 0.044(2) 0.034(2) 0.0341(19) 0.0031(16) 0.0055(17) 0.0023(17)
N8 0.037(2) 0.052(2) 0.042(2) 0.0071(18) 0.0102(18) -0.0010(18)
N9 0.040(2) 0.035(2) 0.0339(19) 0.0003(15) 0.0036(16) -0.0048(16)
N10 0.073(3) 0.067(3) 0.045(2) 0.009(2) -0.024(2) -0.024(3)
N11 0.040(3) 0.075(4) 0.097(4) -0.059(3) 0.015(3) -0.009(3)
S1 0.0383(7) 0.0343(6) 0.0447(6) -0.0021(5) 0.0021(5) -0.0066(5)
S2 0.0479(7) 0.0266(5) 0.0408(6) -0.0055(4) 0.0125(5) -0.0039(5)
S3 0.0470(7) 0.0336(6) 0.0294(5) 0.0015(4) 0.0040(5) -0.0063(5)
S4 0.0633(9) 0.0638(9) 0.0631(8) -0.0101(7) 0.0365(7) -0.0114(7)
V1 0.0342(4) 0.0251(4) 0.0269(3) -0.0019(3) 0.0058(3) -0.0030(3)

loop_
_atom_type_symbol
_atom_type_description
_atom_type_scat_dispersion_real
_atom_type_scat_dispersion_imag
_atom_type_scat_source
C C 0.0033 0.0016 'International Tables Vol C Tables 4.2.6.8 and 6.1.1.4'
H H 0.0000 0.0000 'International Tables Vol C Tables 4.2.6.8 and 6.1.1.4'
B B 0.0013 0.0007 'International Tables Vol C Tables 4.2.6.8 and 6.1.1.4'
N N 0.0061 0.0033 'International Tables Vol C Tables 4.2.6.8 and 6.1.1.4'
S S 0.1246 0.1234 'International Tables Vol C Tables 4.2.6.8 and 6.1.1.4'
V V 0.3005 0.5294 'International Tables Vol C Tables 4.2.6.8 and 6.1.1.4'
Fe Fe 0.3463 0.8444 'International Tables Vol C Tables 4.2.6.8 and 6.1.1.4'

loop_
_geom_angle_atom_site_label_1
_geom_angle_atom_site_label_2
_geom_angle_atom_site_label_3
_geom_angle
_geom_angle_site_symmetry_1
_geom_angle_site_symmetry_3
_geom_angle_publ_flag
N8 B1 N6 107.9(4) . . ?
N8 B1 N4 108.6(4) . . ?
N6 B1 N4 106.7(4) . . ?
N1 C1 Fe1 175.0(5) . . ?
N2 C2 Fe2 178.0(6) . . ?
N3 C3 Fe3 179.3(6) . . ?
N4 C4 C5 108.5(4) . . ?
C6 C5 C4 104.5(4) . . ?
N5 C6 C5 111.4(5) . . ?
N6 C7 C8 108.1(4) . . ?
C9 C8 C7 105.9(4) . . ?
N7 C9 C8 110.4(5) . . ?
N8 C10 C11 108.6(5) . . ?
C10 C11 C12 104.9(5) . . ?
N9 C12 C11 110.5(5) . . ?
N10 C13 C14 117.0(4) . . ?
C15 C14 C13 112.4(5) . . ?
C14 C15 C16 114.6(6) . . ?
N10 C17 C18 115.0(4) . . ?
C17 C18 C19 110.2(5) . . ?
C20 C19 C18 114.5(7) . . ?
C22 C21 N10 116.0(5) . . ?
C21 C22 C23 111.9(6) . . ?
C24 C23 C22 116.2(8) . . ?
N10 C25 C26 115.5(4) . . ?
C27 C26 C25 109.9(5) . . ?
C28 C27 C26 112.5(7) . . ?
C30 C29 N11 114.9(5) . . ?
C31 C30 C29 111.2(5) . . ?
C30 C31 C32 113.3(6) . . ?
N11 C33 C34 116.6(5) . . ?
C35 C34 C33 111.3(6) . . ?
C36 C35 C34 129.6(9) . . ?
C38 C37 N11 137.6(12) . . ?
C37 C38 C39 124.5(14) . . ?
C40 C39 C38 116.6(13) . . ?
N11 C41 C42 126.7(6) . . ?
C43 C42 C41 119.0(8) . . ?
C44 C43 C42 106.8(10) . . ?
C1 Fe1 S1 115.65(13) . . ?
C1 Fe1 S4 118.53(15) . . ?
S1 Fe1 S4 103.89(6) . . ?
C1 Fe1 S3 103.08(14) . . ?
S1 Fe1 S3 108.32(5) . . ?
S4 Fe1 S3 106.81(6) . . ?
C2 Fe2 S1 117.61(17) . . ?
C2 Fe2 S4 113.09(17) . . ?
S1 Fe2 S4 103.45(6) . . ?
C2 Fe2 S2 107.44(15) . . ?
S1 Fe2 S2 107.42(5) . . ?
S4 Fe2 S2 107.30(6) . . ?
C3 Fe3 S3 114.38(16) . . ?
C3 Fe3 S2 116.13(15) . . ?
S3 Fe3 S2 106.44(5) . . ?
C3 Fe3 S4 107.96(16) . . ?
S3 Fe3 S4 105.04(6) . . ?
S2 Fe3 S4 106.02(6) . . ?
C4 N4 N5 109.4(4) . . ?
C4 N4 B1 130.3(4) . . ?
N5 N4 B1 120.2(4) . . ?
C6 N5 N4 106.2(4) . . ?
C6 N5 V1 131.9(3) . . ?
N4 N5 V1 121.9(3) . . ?
C7 N6 N7 109.2(4) . . ?
C7 N6 B1 130.9(4) . . ?
N7 N6 B1 119.9(3) . . ?
C9 N7 N6 106.5(4) . . ?
C9 N7 V1 131.4(3) . . ?
N6 N7 V1 122.1(3) . . ?
C10 N8 N9 109.8(4) . . ?
C10 N8 B1 130.0(4) . . ?
N9 N8 B1 120.2(4) . . ?
C12 N9 N8 106.3(4) . . ?
C12 N9 V1 131.0(3) . . ?
N8 N9 V1 122.7(3) . . ?
C17 N10 C21 111.6(5) . . ?
C17 N10 C13 111.6(5) . . ?
C21 N10 C13 105.9(4) . . ?
C17 N10 C25 105.3(4) . . ?
C21 N10 C25 110.9(5) . . ?
C13 N10 C25 111.7(5) . . ?
C37 N11 C33 110.3(7) . . ?
C37 N11 C41 113.1(7) . . ?
C33 N11 C41 106.1(4) . . ?
C37 N11 C29 106.4(5) . . ?
C33 N11 C29 112.1(5) . . ?
C41 N11 C29 108.9(6) . . ?
Fe2 S1 Fe1 72.73(4) . . ?
Fe2 S1 V1 73.44(4) . . ?
Fe1 S1 V1 72.71(4) . . ?
Fe3 S2 Fe2 71.31(4) . . ?
Fe3 S2 V1 73.34(4) . . ?
Fe2 S2 V1 73.22(4) . . ?
Fe3 S3 Fe1 71.53(4) . . ?
Fe3 S3 V1 73.50(4) . . ?
Fe1 S3 V1 72.68(4) . . ?
Fe1 S4 Fe2 72.27(5) . . ?
Fe1 S4 Fe3 70.91(5) . . ?
Fe2 S4 Fe3 70.55(5) . . ?
N7 V1 N9 81.11(14) . . ?
N7 V1 N5 81.64(13) . . ?
N9 V1 N5 81.38(14) . . ?
N7 V1 S3 164.45(11) . . ?
N9 V1 S3 86.94(10) . . ?
N5 V1 S3 86.78(10) . . ?
N7 V1 S2 87.75(10) . . ?
N9 V1 S2 88.16(10) . . ?
N5 V1 S2 166.10(11) . . ?
S3 V1 S2 101.86(5) . . ?
N7 V1 S1 86.77(10) . . ?
N9 V1 S1 163.92(10) . . ?
N5 V1 S1 86.46(11) . . ?
S3 V1 S1 102.90(5) . . ?
S2 V1 S1 101.96(5) . . ?

loop_
_geom_bond_atom_site_label_1
_geom_bond_atom_site_label_2
_geom_bond_distance
_geom_bond_site_symmetry_2
_geom_bond_publ_flag
B1 N8 1.527(7) . ?
B1 N6 1.543(7) . ?
B1 N4 1.546(7) . ?
C1 N1 1.128(6) . ?
C1 Fe1 2.026(5) . ?
C2 N2 1.130(7) . ?
C2 Fe2 2.031(6) . ?
C3 N3 1.133(6) . ?
C3 Fe3 2.047(5) . ?
C4 N4 1.340(6) . ?
C4 C5 1.384(8) . ?
C5 C6 1.377(7) . ?
C6 N5 1.325(6) . ?
C7 N6 1.348(6) . ?
C7 C8 1.380(8) . ?
C8 C9 1.374(7) . ?
C9 N7 1.339(6) . ?
C10 N8 1.335(6) . ?
C10 C11 1.368(8) . ?
C11 C12 1.381(7) . ?
C12 N9 1.333(6) . ?
C13 N10 1.515(7) . ?
C13 C14 1.543(9) . ?
C14 C15 1.489(9) . ?
C15 C16 1.576(11) . ?
C17 N10 1.516(7) . ?
C17 C18 1.519(8) . ?
C18 C19 1.550(9) . ?
C19 C20 1.463(10) . ?
C21 C22 1.508(10) . ?
C21 N10 1.515(8) . ?
C22 C23 1.538(12) . ?
C23 C24 1.476(12) . ?
C25 N10 1.529(7) . ?
C25 C26 1.538(8) . ?
C26 C27 1.510(9) . ?
C27 C28 1.510(11) . ?
C29 C30 1.521(8) . ?
C29 N11 1.527(8) . ?
C30 C31 1.481(9) . ?
C31 C32 1.530(9) . ?
C33 N11 1.512(8) . ?
C33 C34 1.535(9) . ?
C34 C35 1.459(12) . ?
C35 C36 1.244(13) . ?
C37 C38 1.345(12) . ?
C37 N11 1.481(9) . ?
C38 C39 1.574(14) . ?
C39 C40 1.420(14) . ?
C41 N11 1.519(9) . ?
C41 C42 1.578(10) . ?
C42 C43 1.521(11) . ?
C43 C44 1.404(12) . ?
C38' C39' 1.703(18) . ?
C42' C43' 1.65(2) . ?
Fe1 S1 2.2410(13) . ?
Fe1 S4 2.2447(16) . ?
Fe1 S3 2.2675(14) . ?
Fe2 S1 2.2390(13) . ?
Fe2 S4 2.2601(16) . ?
Fe2 S2 2.2707(14) . ?
Fe3 S3 2.2544(14) . ?
Fe3 S2 2.2578(13) . ?
Fe3 S4 2.3105(17) . ?
N4 N5 1.366(5) . ?
N5 V1 2.192(3) . ?
N6 N7 1.375(5) . ?
N7 V1 2.185(3) . ?
N8 N9 1.353(5) . ?
N9 V1 2.187(4) . ?
S1 V1 2.3486(14) . ?
S2 V1 2.3301(13) . ?
S3 V1 2.3250(12) . ?
